data_1561384
loop_
_publ_author_name
'Tillard, Monique'

_publ_section_title
;
 A phase width for CaGaSn. Crystal structure of mixed intermetallic
 Ca4Ga4+xSn4&#x2212;x and SmGaxSn3&#x2212;x, stability, geometry and
 electronic structure
;
_journal_name_full 'Journal of Solid State Chemistry'
_journal_page_first 63
_journal_page_last 70
_journal_paper_doi 10.1016/j.jssc.2016.07.018
_journal_volume 242
_journal_year 2016
_chemical_formula_moiety 'Ga Sm Sn2'
_chemical_formula_sum 'Ga Sm Sn2'
_chemical_formula_weight 457.45
_space_group_crystal_system cubic
_space_group_IT_number 221
_space_group_name_Hall '-P 4 2 3'
_space_group_name_H-M_alt 'P m -3 m'
_cell_angle_alpha 90
_cell_angle_beta 90
_cell_angle_gamma 90
_cell_formula_units_Z 1
_cell_length_a 4.5778(8)
_cell_length_b 4.5778(8)
_cell_length_c 4.5778(8)
_cell_measurement_reflns_used 6009
_cell_measurement_temperature 293(2)
_cell_measurement_theta_max 45.355
_cell_measurement_theta_min 4.452
_cell_volume 95.93(3)
_computing_cell_refinement 'CrysAlisRed 171 Oxford Diffraction,2009'
_computing_data_collection 'CrysAlis 171 Oxford Diffraction,2009'
_computing_data_reduction 'CrysAlisRed 171 Oxford Diffraction,2009'
_computing_molecular_graphics 'ortep3 for windows (Farrugia, 2012)'
_computing_structure_refinement 'SHELXL-2013 (Sheldrick, 2013)'
_computing_structure_solution 'SHELXS-97, Sheldrick 1997'
_diffrn_ambient_temperature 293(2)
_diffrn_detector 'CCD plate'
_diffrn_measured_fraction_theta_full 0.969
_diffrn_measured_fraction_theta_max 1.00
_diffrn_measurement_device_type 'Xcalibur CCD'
_diffrn_measurement_method 'omega scan'
_diffrn_radiation_type MoK\a
_diffrn_radiation_wavelength 0.71073
_diffrn_reflns_av_R_equivalents 0.0470
_diffrn_reflns_av_unetI/netI 0.0087
_diffrn_reflns_Laue_measured_fraction_full 0.969
_diffrn_reflns_Laue_measured_fraction_max 1.00
_diffrn_reflns_limit_h_max 9
_diffrn_reflns_limit_h_min -9
_diffrn_reflns_limit_k_max 9
_diffrn_reflns_limit_k_min -9
_diffrn_reflns_limit_l_max 9
_diffrn_reflns_limit_l_min -9
_diffrn_reflns_number 6009
_diffrn_reflns_point_group_measured_fraction_full 0.969
_diffrn_reflns_point_group_measured_fraction_max 1.00
_diffrn_reflns_theta_full 25.000
_diffrn_reflns_theta_max 45.355
_diffrn_reflns_theta_min 4.452
_diffrn_source 'fine-focus sealed tube'
_diffrn_standards_decay_% 0
_diffrn_standards_interval_count 50
_diffrn_standards_number 1
_exptl_absorpt_coefficient_mu 34.63
_exptl_absorpt_correction_T_max 0.125
_exptl_absorpt_correction_T_min 0.05
_exptl_absorpt_correction_type numerical
_exptl_absorpt_process_details
;
absorption correction provided in crysalis
;
_exptl_crystal_colour 'black lustrous'
_exptl_crystal_density_diffrn 7.918
_exptl_crystal_density_method 'not measured'
_exptl_crystal_description parallelepiped
_exptl_crystal_F_000 193
_exptl_crystal_size_max 0.102
_exptl_crystal_size_mid 0.066
_exptl_crystal_size_min 0.047
_refine_diff_density_max 0.945
_refine_diff_density_min -0.738
_refine_diff_density_rms 0.117
_refine_ls_extinction_coef 0.0105(12)
_refine_ls_extinction_expression Fc^*^=kFc[1+0.001xFc^2^\l^3^/sin(2\q)]^-1/4^
_refine_ls_extinction_method SHELXL
_refine_ls_goodness_of_fit_ref 1.074
_refine_ls_matrix_type full
_refine_ls_number_parameters 6
_refine_ls_number_reflns 114
_refine_ls_number_restraints 0
_refine_ls_restrained_S_all 1.074
_refine_ls_R_factor_all 0.0118
_refine_ls_R_factor_gt 0.0084
_refine_ls_shift/su_max 0.000
_refine_ls_shift/su_mean 0.000
_refine_ls_structure_factor_coef Fsqd
_refine_ls_weighting_details
;
 w=1/[\s^2^(Fo^2^)+(0.0100P)^2^]
 where P=(Fo^2^+2Fc^2^)/3
;
_refine_ls_weighting_scheme calc
_refine_ls_wR_factor_gt 0.0207
_refine_ls_wR_factor_ref 0.0212
_reflns_Friedel_coverage 0.000
_reflns_Friedel_fraction_full .
_reflns_Friedel_fraction_max .
_reflns_number_gt 104
_reflns_number_total 114
_reflns_threshold_expression 'I > 2\s(I)'
_cod_data_source_file JSSC-2016-242-63.cif
_cod_data_source_block 2
_cod_original_cell_volume 95.93(5)
_cod_database_code 1561384
_shelx_space_group_comment
;
The symmetry employed for this shelxl refinement is uniquely defined
by the following loop, which should always be used as a source of
symmetry information in preference to the above space-group names.
They are only intended as comments.
;
_shelx_estimated_absorpt_t_min 0.054
_shelx_estimated_absorpt_t_max 0.139
_shelxl_version_number 2013-2

loop_
_space_group_symop_operation_xyz
'x, y, z'
'x, -y, -z'
'-x, -y, z'
'-x, y, -z'
'-y, x, z'
'y, x, -z'
'y, -x, z'
'-y, -x, -z'
'y, z, x'
'-y, -z, x'
'y, -z, -x'
'-y, z, -x'
'-z, y, x'
'-z, -y, -x'
'z, -y, x'
'z, y, -x'
'z, x, y'
'-z, x, -y'
'-z, -x, y'
'z, -x, -y'
'-x, -z, -y'
'-x, z, y'
'x, -z, y'
'x, z, -y'
'-x, -y, -z'
'-x, y, z'
'x, y, -z'
'x, -y, z'
'y, -x, -z'
'-y, -x, z'
'-y, x, -z'
'y, x, z'
'-y, -z, -x'
'y, z, -x'
'-y, z, x'
'y, -z, x'
'z, -y, -x'
'z, y, x'
'-z, y, -x'
'-z, -y, x'
'-z, -x, -y'
'z, -x, y'
'z, x, -y'
'-z, x, y'
'x, z, y'
'x, -z, -y'
'-x, z, -y'
'-x, -z, y'

loop_
_atom_site_label
_atom_site_type_symbol
_atom_site_fract_x
_atom_site_fract_y
_atom_site_fract_z
_atom_site_U_iso_or_equiv
_atom_site_adp_type
_atom_site_occupancy
_atom_site_site_symmetry_order
_atom_site_calc_flag
_atom_site_refinement_flags_posn
_atom_site_refinement_flags_adp
_atom_site_refinement_flags_occupancy
_atom_site_disorder_assembly
_atom_site_disorder_group
Ga1 Ga 0.5000 0.0000 0.5000 0.01803(10) Uani 0.334(5) 16 d S T P . .
Sn1 Sn 0.5000 0.0000 0.5000 0.01803(10) Uani 0.666(5) 16 d S T P . .
Sm2 Sm 0.0000 0.0000 0.0000 0.01296(7) Uani 1 48 d S T P . .

loop_
_atom_site_aniso_label
_atom_site_aniso_U_11
_atom_site_aniso_U_22
_atom_site_aniso_U_33
_atom_site_aniso_U_23
_atom_site_aniso_U_13
_atom_site_aniso_U_12
Ga1 0.01212(12) 0.02984(14) 0.01212(12) 0.000 0.000 0.000
Sn1 0.01212(12) 0.02984(14) 0.01212(12) 0.000 0.000 0.000
Sm2 0.01296(7) 0.01296(7) 0.01296(7) 0.000 0.000 0.000

loop_
_atom_type_symbol
_atom_type_description
_atom_type_scat_dispersion_real
_atom_type_scat_dispersion_imag
_atom_type_scat_source
Ga Ga 0.2307 1.6083 'International Tables Vol C Tables 4.2.6.8 and 6.1.1.4'
Sm Sm -0.1638 3.4418 'International Tables Vol C Tables 4.2.6.8 and 6.1.1.4'
Sn Sn -0.6537 1.4246 'International Tables Vol C Tables 4.2.6.8 and 6.1.1.4'

loop_
_geom_angle_atom_site_label_1
_geom_angle_atom_site_label_2
_geom_angle_atom_site_label_3
_geom_angle
_geom_angle_site_symmetry_1
_geom_angle_site_symmetry_3
Sm2 Ga1 Sm2 180.0 1_656 .
Sm2 Ga1 Sm2 90.0 1_656 1_655
Sm2 Ga1 Sm2 90.0 . 1_655
Sm2 Ga1 Sm2 90.0 1_656 1_556
Sm2 Ga1 Sm2 90.0 . 1_556
Sm2 Ga1 Sm2 180.0 1_655 1_556
Sn1 Sm2 Ga1 60.0 17 .
Sn1 Sm2 Ga1 120.0 17 1_454
Ga1 Sm2 Ga1 180.0 . 1_454
Sn1 Sm2 Sn1 180.0 17 17_445
Ga1 Sm2 Sn1 120.0 . 17_445
Ga1 Sm2 Sn1 60.0 1_454 17_445
Sn1 Sm2 Sn1 60.0 17 5
Ga1 Sm2 Sn1 60.0 . 5
Ga1 Sm2 Sn1 120.0 1_454 5
Sn1 Sm2 Sn1 120.0 17_445 5
Sn1 Sm2 Ga1 120.0 17 5_544
Ga1 Sm2 Ga1 120.0 . 5_544
Ga1 Sm2 Ga1 60.0 1_454 5_544
Sn1 Sm2 Ga1 60.0 17_445 5_544
Sn1 Sm2 Ga1 180.0 5 5_544
Sn1 Sm2 Sn1 120.0 17 5_544
Ga1 Sm2 Sn1 120.0 . 5_544
Ga1 Sm2 Sn1 60.0 1_454 5_544
Sn1 Sm2 Sn1 60.0 17_445 5_544
Sn1 Sm2 Sn1 180.0 5 5_544
Ga1 Sm2 Sn1 0.0 5_544 5_544
Sn1 Sm2 Sn1 120.0 17 1_454
Ga1 Sm2 Sn1 180.0 . 1_454
Ga1 Sm2 Sn1 0.0 1_454 1_454
Sn1 Sm2 Sn1 60.0 17_445 1_454
Sn1 Sm2 Sn1 120.0 5 1_454
Ga1 Sm2 Sn1 60.0 5_544 1_454
Sn1 Sm2 Sn1 60.0 5_544 1_454
Sn1 Sm2 Ga1 60.0 17 5
Ga1 Sm2 Ga1 60.0 . 5
Ga1 Sm2 Ga1 120.0 1_454 5
Sn1 Sm2 Ga1 120.0 17_445 5
Sn1 Sm2 Ga1 0.0 5 5
Ga1 Sm2 Ga1 180.0 5_544 5
Sn1 Sm2 Ga1 180.0 5_544 5
Sn1 Sm2 Ga1 120.0 1_454 5
Sn1 Sm2 Ga1 180.0 17 17_445
Ga1 Sm2 Ga1 120.0 . 17_445
Ga1 Sm2 Ga1 60.0 1_454 17_445
Sn1 Sm2 Ga1 0.0 17_445 17_445
Sn1 Sm2 Ga1 120.0 5 17_445
Ga1 Sm2 Ga1 60.0 5_544 17_445
Sn1 Sm2 Ga1 60.0 5_544 17_445
Sn1 Sm2 Ga1 60.0 1_454 17_445
Ga1 Sm2 Ga1 120.0 5 17_445
Sn1 Sm2 Ga1 0.0 17 17
Ga1 Sm2 Ga1 60.0 . 17
Ga1 Sm2 Ga1 120.0 1_454 17
Sn1 Sm2 Ga1 180.0 17_445 17
Sn1 Sm2 Ga1 60.0 5 17
Ga1 Sm2 Ga1 120.0 5_544 17
Sn1 Sm2 Ga1 120.0 5_544 17
Sn1 Sm2 Ga1 120.0 1_454 17
Ga1 Sm2 Ga1 60.0 5 17
Ga1 Sm2 Ga1 180.0 17_445 17

loop_
_geom_bond_atom_site_label_1
_geom_bond_atom_site_label_2
_geom_bond_distance
_geom_bond_site_symmetry_2
Ga1 Sm2 3.2370(6) 1_656
Ga1 Sm2 3.2370(6) .
Ga1 Sm2 3.2370(6) 1_655
Ga1 Sm2 3.2370(6) 1_556
Sm2 Sn1 3.2370(6) 17
Sm2 Ga1 3.2370(6) 1_454
Sm2 Sn1 3.2370(6) 17_445
Sm2 Sn1 3.2370(6) 5
Sm2 Ga1 3.2370(6) 5_544
Sm2 Sn1 3.2370(6) 5_544
Sm2 Sn1 3.2370(6) 1_454
Sm2 Ga1 3.2370(6) 5
Sm2 Ga1 3.2370(6) 17_445
Sm2 Ga1 3.2370(6) 17
